data_2105781
loop_
_publ_author_name
'Madusanka, Nadeesh'
'Eddleston, Mark D.'
'Arhangelskis, Mihails'
'Jones, William'

_publ_section_title
;
 Polymorphs, hydrates and solvates of a co-crystal of caffeine with
 anthranilic acid
;
_journal_issue 1
_journal_name_full 'Acta Crystallographica Section B'
_journal_page_first 72
_journal_page_last 80
_journal_paper_doi 10.1107/S2052520613033167
_journal_volume 70
_journal_year 2014
_chemical_formula_moiety 'C8 H10 N4 O2, C7 H7 N O2'
_chemical_formula_structural 'C8 H10 N4 O2, C7 H7 N O2'
_chemical_formula_sum 'C15 H17 N5 O4'
_chemical_formula_weight 331.33
_chemical_name_common 'caffeine:anthranilic acid co-crystal'
_space_group_crystal_system orthorhombic
_space_group_IT_number 33
_space_group_name_Hall 'P 2c -2n'
_space_group_name_H-M_alt 'P n a 21'
_cell_angle_alpha 90
_cell_angle_beta 90
_cell_angle_gamma 90
_cell_formula_units_Z 4
_cell_length_a 14.53798(14)
_cell_length_b 11.07930(8)
_cell_length_c 10.02456(7)
_cell_measurement_temperature 293
_cell_volume 1614.66(2)
_computing_cell_refinement
;
DASH 3.3 (David et al., 2006) and DICVOL 06 (Boultif & Louer, 2004)
;
_computing_data_collection 'X'Pert Data Collector (Panalytical, 2010)'
_computing_structure_refinement 'TOPAS Academic'
_computing_structure_solution 'TOPAS Academic (Coelho, 2007)'
_diffrn_ambient_temperature 293
_diffrn_detector_type 'Position sensitive detector'
_diffrn_measurement_device_type 'Diamond Light Source beamline I11'
_diffrn_radiation_monochromator Si(111)
_diffrn_radiation_type Synchrotron
_diffrn_radiation_wavelength 1.033787
_diffrn_source synchrotron
_exptl_absorpt_correction_type none
_exptl_crystal_density_diffrn 1.363
_exptl_crystal_density_method 'not measured'
_exptl_crystal_F_000 696
_pd_block_diffractogram_id caf_aa_form2
_pd_char_colour white
_pd_meas_2theta_range_inc 0.004
_pd_meas_2theta_range_max 40.000
_pd_meas_2theta_range_min 3.000
_pd_meas_number_of_points 9251
_pd_meas_scan_method cont
_pd_proc_ls_background_function 'Chebyshev polynomial'
_pd_proc_ls_pref_orient_corr 'spherical harmonics'
_pd_proc_ls_profile_function pseudo-Voigt
_pd_proc_ls_prof_R_factor 0.010
_pd_proc_ls_prof_wR_expected 0.010
_pd_proc_ls_prof_wR_factor 0.013
_pd_spec_mounting 'glass capillary'
_pd_spec_mount_mode transmission
_pd_spec_shape cylinder
_refine_ls_goodness_of_fit_all 1.296
_refine_ls_number_constraints 0
_refine_ls_number_parameters 158
_refine_ls_number_restraints 112
_refine_ls_R_I_factor 0.002
_refine_ls_weighting_scheme calc
_cod_data_source_file bi5010sup1.cif
_cod_data_source_block Form2
_cod_depositor_comments
;
 Updating space group information.

 Antanas Vaitkus,
 2018-07-31
;
_cod_database_code 2105781
_cod_database_fobs_code 2105781
_publcif_datablock.id {8031983f-e34a-4056-a055-b49ad14b07c0}

loop_
_space_group_symop_id
_space_group_symop_operation_xyz
1 '-x, -y, z+1/2'
2 '-x+1/2, y+1/2, z+1/2'
3 'x, y, z'
4 'x+1/2, -y+1/2, z'

loop_
_atom_site_label
_atom_site_type_symbol
_atom_site_fract_x
_atom_site_fract_y
_atom_site_fract_z
_atom_site_occupancy
_atom_site_B_iso_or_equiv
_atom_site_U_iso_or_equiv
C1 C 0.2841(2) 0.2263(3) 0.5133(3) 1 4.62(5) 0.059
C2 C 0.3110(2) 0.2754(5) 0.6469(3) 1 4.62(5) 0.059
C3 C 0.1898(2) 0.2239(4) 0.4785(3) 1 4.62(5) 0.059
C4 C 0.3527(2) 0.1864(4) 0.4217(3) 1 4.62(5) 0.059
O5 O 0.2381(2) 0.3110(4) 0.7185(3) 1 4.62(5) 0.059
O6 O 0.3906(3) 0.2718(4) 0.6899(4) 1 4.62(5) 0.059
C7 C 0.1592(2) 0.1840(4) 0.3551(3) 1 4.62(5) 0.059
H8 H 0.1445(10) 0.2506(13) 0.5421(14) 1 5.55(6) 0.070
C9 C 0.32135(19) 0.1454(4) 0.2956(3) 1 4.62(5) 0.059
N10 N 0.44572(17) 0.1795(4) 0.4493(3) 1 4.62(5) 0.059
H11 H 0.2569(10) 0.3344(15) 0.8048(14) 1 5.55(6) 0.070
C12 C 0.22692(19) 0.1452(4) 0.2652(3) 1 4.62(5) 0.059
H13 H 0.0934(11) 0.1819(14) 0.3363(13) 1 5.55(6) 0.070
H14 H 0.3694(10) 0.1213(12) 0.2336(13) 1 5.55(6) 0.070
H15 H 0.4676(9) 0.2084(13) 0.5341(14) 1 5.55(6) 0.070
H16 H 0.4873(10) 0.1555(13) 0.3833(16) 1 5.55(6) 0.070
H17 H 0.2072(9) 0.1175(12) 0.1823(15) 1 5.55(6) 0.070
C18 C 0.6797(2) 0.5386(3) 0.6642(3) 1 4.62(5) 0.059
C19 C 0.7432(2) 0.5845(4) 0.5770(3) 1 4.62(5) 0.059
C20 C 0.7042(2) 0.4917(4) 0.7925(3) 1 4.62(5) 0.059
N21 N 0.5956(2) 0.5507(3) 0.6018(3) 1 4.62(5) 0.059
N22 N 0.8347(2) 0.5891(4) 0.6037(3) 1 4.62(5) 0.059
N23 N 0.7005(2) 0.6228(4) 0.4640(3) 1 4.62(5) 0.059
N24 N 0.7998(2) 0.4983(4) 0.8138(3) 1 4.62(5) 0.059
O25 O 0.6488(3) 0.4511(4) 0.8730(4) 1 4.62(5) 0.059
C26 C 0.6100(2) 0.6022(4) 0.4826(3) 1 4.62(5) 0.059
C27 C 0.5071(2) 0.5109(2) 0.6513(3) 1 4.62(5) 0.059
C28 C 0.8668(2) 0.5442(4) 0.7256(3) 1 4.62(5) 0.059
C29 C 0.90036(19) 0.6416(2) 0.5107(3) 1 4.62(5) 0.059
C30 C 0.83876(18) 0.4453(3) 0.9355(3) 1 4.62(5) 0.059
H31 H 0.5595(10) 0.6179(12) 0.4201(13) 1 5.55(6) 0.070
H32 H 0.5006(9) 0.5361(13) 0.7451(13) 1 5.55(6) 0.070
H33 H 0.5031(8) 0.4208(14) 0.6458(15) 1 5.55(6) 0.070
H34 H 0.4607(9) 0.5465(14) 0.5945(16) 1 5.55(6) 0.070
O35 O 0.9496(3) 0.5420(4) 0.7520(4) 1 4.62(5) 0.059
H36 H 0.9103(10) 0.7259(13) 0.5299(13) 1 5.55(6) 0.070
H37 H 0.8760(10) 0.6343(12) 0.4222(13) 1 5.55(6) 0.070
H38 H 0.9583(10) 0.5979(12) 0.5190(13) 1 5.55(6) 0.070
H39 H 0.8947(10) 0.3996(12) 0.9134(13) 1 5.55(6) 0.070
H40 H 0.7890(10) 0.3956(11) 0.9710(13) 1 5.55(6) 0.070
H41 H 0.8572(10) 0.5079(11) 0.9987(12) 1 5.55(6) 0.070

loop_
_geom_angle_atom_site_label_1
_geom_angle_atom_site_label_2
_geom_angle_atom_site_label_3
_geom_angle
C2 C1 C3 118.7(3)
C2 C1 C4 120.4(3)
C3 C1 C4 120.9(3)
C1 C2 O5 112.3(3)
C1 C2 O6 123.0(4)
O5 C2 O6 124.3(4)
C1 C3 C7 122.4(3)
C1 C3 H8 119.6(9)
C7 C3 H8 118.0(9)
C1 C4 C9 116.6(3)
C1 C4 N10 124.9(3)
C9 C4 N10 118.4(3)
C2 O5 H11 110.0(9)
C3 C7 C12 116.5(3)
C3 C7 H13 119.6(9)
C12 C7 H13 123.8(9)
C4 C9 C12 120.5(3)
C4 C9 H14 115.3(9)
C12 C9 H14 124.2(9)
C4 N10 H15 118.8(8)
C4 N10 H16 120.5(10)
H15 N10 H16 120.4(12)
C7 C12 C9 123.1(3)
C7 C12 H17 117.3(9)
C9 C12 H17 119.6(9)
C19 C18 C20 122.8(3)
C19 C18 N21 105.8(3)
C20 C18 N21 131.5(3)
C18 C19 N22 123.3(3)
C18 C19 N23 109.9(3)
N22 C19 N23 126.9(3)
C18 C20 N24 111.2(3)
C18 C20 O25 124.2(3)
N24 C20 O25 124.6(3)
C18 N21 C26 107.9(3)
C18 N21 C27 127.0(3)
C26 N21 C27 125.0(3)
C19 N22 C28 119.0(3)
C19 N22 C29 122.1(3)
C28 N22 C29 118.9(3)
C19 N23 C26 106.1(3)
C20 N24 C28 127.2(3)
C20 N24 C30 119.1(3)
C28 N24 C30 113.5(3)
N21 C26 N23 110.3(3)
N21 C26 H31 121.9(9)
N23 C26 H31 127.7(9)
N21 C27 H32 109.0(8)
N21 C27 H33 109.6(8)
N21 C27 H34 107.0(9)
H32 C27 H33 109.3(12)
H32 C27 H34 112.3(12)
H33 C27 H34 109.5(12)
N22 C28 N24 116.4(3)
N22 C28 O35 121.3(3)
N24 C28 O35 122.2(4)
N22 C29 H36 110.9(8)
N22 C29 H37 108.5(9)
N22 C29 H38 108.2(8)
H36 C29 H37 108.7(11)
H36 C29 H38 109.6(12)
H37 C29 H38 110.9(17)
N24 C30 H39 109.8(8)
N24 C30 H40 104.1(8)
N24 C30 H41 111.2(7)
H39 C30 H40 113.7(12)
H39 C30 H41 106.6(12)
H40 C30 H41 111.6(11)

loop_
_geom_bond_atom_site_label_1
_geom_bond_atom_site_label_2
_geom_bond_distance
C1 C2 1.498(5)
C1 C3 1.416(4)
C1 C4 1.426(4)
C2 O5 1.340(5)
C2 O6 1.236(5)
C3 C7 1.387(5)
C3 H8 0.962(15)
C4 C9 1.418(5)
C4 N10 1.382(4)
O5 H11 0.944(15)
C7 C12 1.402(4)
C7 H13 0.976(16)
C9 C12 1.406(4)
C9 H14 0.972(14)
N10 H15 0.962(15)
N10 H16 0.935(15)
C12 H17 0.931(14)
C18 C19 1.369(4)
C18 C20 1.432(5)
C18 N21 1.380(4)
C19 N22 1.358(4)
C19 N23 1.360(5)
C20 N24 1.408(4)
C20 O25 1.225(5)
N21 C26 1.340(5)
N21 C27 1.449(4)
N22 C28 1.399(5)
N22 C29 1.455(4)
N23 C26 1.349(4)
N24 C28 1.411(5)
N24 C30 1.467(4)
C26 H31 0.990(14)
C27 H32 0.985(15)
C27 H33 1.001(15)
C27 H34 0.967(14)
C28 O35 1.233(5)
C29 H36 0.965(15)
C29 H37 0.959(13)
C29 H38 0.976(15)
C30 H39 0.983(14)
C30 H40 0.976(14)
C30 H41 0.976(14)
